data_4033132
loop_
_publ_author_name
'Chang, Meng-Yang'
'Chen, Han-Yu'
'Chen, Yu-Hsin'

_publ_section_title
;
 Synthesis of 2-Aryl-3-sulfonylchromans via Knoevenagel Condensation and
 Reduction Protocol.
;
_journal_issue 23
_journal_name_full 'The Journal of organic chemistry'
_journal_page_first 12631
_journal_page_last 12639
_journal_paper_doi 10.1021/acs.joc.7b02392
_journal_volume 82
_journal_year 2017
_chemical_formula_sum 'C21 H16 O5 S'
_chemical_formula_weight 380.40
_space_group_crystal_system triclinic
_space_group_IT_number 2
_space_group_name_Hall '-P 1'
_space_group_name_H-M_alt 'P -1'
_symmetry_space_group_name_Hall '-P 1'
_symmetry_space_group_name_H-M 'P -1'
_atom_sites_solution_hydrogens mixed
_audit_creation_method SHELXL-2014/6
_cell_angle_alpha 97.171(2)
_cell_angle_beta 100.400(2)
_cell_angle_gamma 104.731(2)
_cell_formula_units_Z 2
_cell_length_a 8.2965(6)
_cell_length_b 10.5328(8)
_cell_length_c 10.7598(8)
_cell_measurement_reflns_used 4910
_cell_measurement_temperature 100(2)
_cell_measurement_theta_max 26.6658
_cell_measurement_theta_min 2.5555
_cell_volume 879.88(11)
_computing_cell_refinement 'SAINT V8.34A (Bruker AXS Inc., 2013)'
_computing_data_collection 'Bruker APEX2'
_computing_data_reduction 'SAINT V8.34A (Bruker AXS Inc., 2013)'
_computing_molecular_graphics 'Bruker SHELXTL'
_computing_publication_material 'Bruker SHELXTL'
_computing_structure_refinement 'SHELXL-2014/6 (Sheldrick, 2014)'
_diffrn_ambient_temperature 100(2)
_diffrn_detector_area_resol_mean 8.3333
_diffrn_measured_fraction_theta_full 1.000
_diffrn_measured_fraction_theta_max 0.984
_diffrn_measurement_device_type 'Bruker APEX-II CCD'
_diffrn_measurement_method '\f and \w scans'
_diffrn_radiation_type MoK\a
_diffrn_radiation_wavelength 0.71073
_diffrn_reflns_av_R_equivalents 0.0279
_diffrn_reflns_av_unetI/netI 0.0287
_diffrn_reflns_Laue_measured_fraction_full 1.000
_diffrn_reflns_Laue_measured_fraction_max 0.984
_diffrn_reflns_limit_h_max 10
_diffrn_reflns_limit_h_min -8
_diffrn_reflns_limit_k_max 13
_diffrn_reflns_limit_k_min -13
_diffrn_reflns_limit_l_max 13
_diffrn_reflns_limit_l_min -13
_diffrn_reflns_number 13324
_diffrn_reflns_point_group_measured_fraction_full 1.000
_diffrn_reflns_point_group_measured_fraction_max 0.984
_diffrn_reflns_theta_full 25.242
_diffrn_reflns_theta_max 26.736
_diffrn_reflns_theta_min 1.956
_exptl_absorpt_coefficient_mu 0.215
_exptl_absorpt_correction_T_max 0.9485
_exptl_absorpt_correction_T_min 0.9027
_exptl_absorpt_correction_type multi-scan
_exptl_absorpt_process_details 'SADABS V2014/4 (Bruker AXS Inc.)'
_exptl_crystal_colour Colorless
_exptl_crystal_density_diffrn 1.436
_exptl_crystal_density_meas ?
_exptl_crystal_density_method 'not measured'
_exptl_crystal_description Lump
_exptl_crystal_F_000 396
_exptl_crystal_size_max 0.26
_exptl_crystal_size_mid 0.22
_exptl_crystal_size_min 0.20
_refine_diff_density_max 0.377
_refine_diff_density_min -0.432
_refine_diff_density_rms 0.047
_refine_ls_extinction_method none
_refine_ls_goodness_of_fit_ref 1.054
_refine_ls_hydrogen_treatment mixed
_refine_ls_matrix_type full
_refine_ls_number_parameters 247
_refine_ls_number_reflns 3689
_refine_ls_number_restraints 0
_refine_ls_restrained_S_all 1.054
_refine_ls_R_factor_all 0.0400
_refine_ls_R_factor_gt 0.0341
_refine_ls_shift/su_max 0.001
_refine_ls_shift/su_mean 0.000
_refine_ls_structure_factor_coef Fsqd
_refine_ls_weighting_details 'w=1/[\s^2^(Fo^2^)+(0.0339P)^2^+0.4285P] where P=(Fo^2^+2Fc^2^)/3'
_refine_ls_weighting_scheme calc
_refine_ls_wR_factor_gt 0.0798
_refine_ls_wR_factor_ref 0.0831
_reflns_Friedel_coverage 0.000
_reflns_number_gt 3215
_reflns_number_total 3689
_reflns_threshold_expression 'I > 2\s(I)'
_cod_data_source_file jo7b02392_si_001.cif
_cod_data_source_block mo_170735lt_0m
_cod_depositor_comments
;
The following automatic conversions were performed:

'_exptl_crystal_density_meas' value 'not measured' was changed to '?'
- the value is perceived as not measured.

Automatic conversion script
Id: cif_fix_values 4973 2017-02-22 13:04:09Z antanas 

 Adding full bibliography for 4033128--4033132.cif.
;
_cod_database_code 4033132
_shelx_space_group_comment
;
The symmetry employed for this shelxl refinement is uniquely defined
by the following loop, which should always be used as a source of
symmetry information in preference to the above space-group names.
They are only intended as comments.
;
_shelxl_version_number 2014/6

loop_
_space_group_symop_operation_xyz
'x, y, z'
'-x, -y, -z'

loop_
_atom_site_label
_atom_site_type_symbol
_atom_site_fract_x
_atom_site_fract_y
_atom_site_fract_z
_atom_site_U_iso_or_equiv
_atom_site_adp_type
_atom_site_occupancy
_atom_site_site_symmetry_order
_atom_site_calc_flag
_atom_site_refinement_flags_posn
_atom_site_refinement_flags_adp
S1 S 0.67374(5) 0.80805(4) 0.73475(3) 0.01573(10) Uani 1 1 d . .
O1 O 0.73664(14) 0.95231(10) 0.75636(10) 0.0218(2) Uani 1 1 d . .
O2 O 0.77340(14) 0.73117(12) 0.68141(10) 0.0245(3) Uani 1 1 d . .
O3 O 0.60427(13) 0.52508(10) 0.85151(11) 0.0219(3) Uani 1 1 d . .
O4 O 0.41378(13) 0.84281(9) 0.93178(10) 0.0166(2) Uani 1 1 d . .
O5 O 0.92577(14) 0.93986(11) 1.10170(10) 0.0216(2) Uani 1 1 d . .
H4 H 1.025(3) 0.9655(19) 1.1456(19) 0.032 Uiso 1 1 d . U
C1 C 0.0202(2) 0.57505(16) 0.85875(16) 0.0234(3) Uani 1 1 d . .
H1 H -0.0983 0.5652 0.8515 0.028 Uiso 1 1 calc R U
C2 C 0.1344(2) 0.70128(16) 0.88932(15) 0.0217(3) Uani 1 1 d . .
H11 H 0.0949 0.7779 0.9031 0.026 Uiso 1 1 calc R U
C3 C 0.30738(18) 0.71492(14) 0.89962(14) 0.0157(3) Uani 1 1 d . .
C4 C 0.36574(18) 0.60297(14) 0.87544(13) 0.0142(3) Uani 1 1 d . .
C5 C 0.54482(18) 0.61792(14) 0.87179(13) 0.0138(3) Uani 1 1 d . .
C6 C 0.65519(18) 0.76209(14) 0.88937(13) 0.0136(3) Uani 1 1 d . .
H12 H 0.7726 0.7653 0.9355 0.016 Uiso 1 1 calc R U
C7 C 0.46654(18) 0.75878(14) 0.63752(14) 0.0158(3) Uani 1 1 d . .
C8 C 0.4031(2) 0.62775(15) 0.57095(14) 0.0205(3) Uani 1 1 d . .
H15 H 0.4712 0.5677 0.5778 0.025 Uiso 1 1 calc R U
C9 C 0.2396(2) 0.58652(16) 0.49475(15) 0.0254(4) Uani 1 1 d . .
H16 H 0.1952 0.4981 0.4473 0.031 Uiso 1 1 calc R U
C10 C 0.1409(2) 0.67456(17) 0.48790(16) 0.0282(4) Uani 1 1 d . .
H2 H 0.0282 0.6458 0.4360 0.034 Uiso 1 1 calc R U
C11 C 0.59317(18) 0.85954(14) 0.97409(14) 0.0144(3) Uani 1 1 d . .
H3 H 0.6546 0.9519 0.9657 0.017 Uiso 1 1 calc R U
C12 C 0.64124(19) 0.84777(13) 1.11485(14) 0.0150(3) Uani 1 1 d . .
C13 C 0.81501(19) 0.89087(14) 1.17556(14) 0.0166(3) Uani 1 1 d . .
C14 C 0.8681(2) 0.88201(15) 1.30328(15) 0.0208(3) Uani 1 1 d . .
H8 H 0.9863 0.9103 1.3433 0.025 Uiso 1 1 calc R U
C15 C 0.7477(2) 0.83165(15) 1.37229(15) 0.0233(3) Uani 1 1 d . .
H7 H 0.7837 0.8251 1.4597 0.028 Uiso 1 1 calc R U
C16 C 0.5759(2) 0.79096(15) 1.31432(15) 0.0232(3) Uani 1 1 d . .
H6 H 0.4937 0.7573 1.3620 0.028 Uiso 1 1 calc R U
C17 C 0.5230(2) 0.79923(14) 1.18616(14) 0.0184(3) Uani 1 1 d . .
H5 H 0.4045 0.7713 1.1469 0.022 Uiso 1 1 calc R U
C18 C 0.07709(19) 0.46178(16) 0.83844(15) 0.0209(3) Uani 1 1 d . .
H9 H -0.0021 0.3754 0.8200 0.025 Uiso 1 1 calc R U
C19 C 0.24752(19) 0.47556(14) 0.84520(14) 0.0169(3) Uani 1 1 d . .
H10 H 0.2858 0.3986 0.8294 0.020 Uiso 1 1 calc R U
C20 C 0.3696(2) 0.84804(16) 0.63086(15) 0.0233(3) Uani 1 1 d . .
H14 H 0.4147 0.9372 0.6765 0.028 Uiso 1 1 calc R U
C21 C 0.2044(2) 0.80378(17) 0.55567(17) 0.0297(4) Uani 1 1 d . .
H13 H 0.1347 0.8627 0.5508 0.036 Uiso 1 1 calc R U

loop_
_atom_site_aniso_label
_atom_site_aniso_U_11
_atom_site_aniso_U_22
_atom_site_aniso_U_33
_atom_site_aniso_U_23
_atom_site_aniso_U_13
_atom_site_aniso_U_12
S1 0.01328(18) 0.01974(19) 0.01278(18) 0.00334(14) 0.00210(13) 0.00257(14)
O1 0.0195(6) 0.0207(6) 0.0192(6) 0.0072(4) -0.0007(4) -0.0031(4)
O2 0.0211(6) 0.0379(7) 0.0190(6) 0.0061(5) 0.0086(4) 0.0128(5)
O3 0.0173(6) 0.0171(5) 0.0314(6) 0.0009(5) 0.0050(5) 0.0069(4)
O4 0.0153(5) 0.0143(5) 0.0199(6) 0.0011(4) 0.0016(4) 0.0062(4)
O5 0.0147(6) 0.0272(6) 0.0172(6) 0.0045(4) 0.0007(4) -0.0024(4)
C1 0.0128(7) 0.0326(9) 0.0235(8) 0.0030(7) 0.0041(6) 0.0054(6)
C2 0.0174(8) 0.0261(8) 0.0240(8) 0.0033(7) 0.0041(6) 0.0112(6)
C3 0.0159(7) 0.0174(7) 0.0129(7) 0.0024(6) 0.0017(5) 0.0043(6)
C4 0.0142(7) 0.0167(7) 0.0118(7) 0.0027(5) 0.0025(5) 0.0047(6)
C5 0.0158(7) 0.0141(7) 0.0105(7) 0.0011(5) 0.0011(5) 0.0043(5)
C6 0.0128(7) 0.0155(7) 0.0125(7) 0.0027(5) 0.0018(5) 0.0046(5)
C7 0.0151(7) 0.0186(7) 0.0112(7) 0.0023(6) 0.0008(5) 0.0020(6)
C8 0.0250(8) 0.0203(8) 0.0150(8) 0.0009(6) 0.0034(6) 0.0060(6)
C9 0.0283(9) 0.0217(8) 0.0177(8) -0.0029(6) 0.0012(6) -0.0022(7)
C10 0.0202(8) 0.0354(9) 0.0199(9) 0.0001(7) -0.0047(6) 0.0008(7)
C11 0.0133(7) 0.0129(7) 0.0159(7) 0.0005(5) 0.0022(5) 0.0035(5)
C12 0.0200(7) 0.0106(6) 0.0136(7) 0.0002(5) 0.0032(6) 0.0046(5)
C13 0.0191(8) 0.0128(7) 0.0156(7) 0.0011(5) 0.0039(6) 0.0011(5)
C14 0.0224(8) 0.0186(7) 0.0171(8) 0.0011(6) -0.0005(6) 0.0030(6)
C15 0.0336(9) 0.0214(8) 0.0133(8) 0.0031(6) 0.0035(6) 0.0061(7)
C16 0.0314(9) 0.0197(8) 0.0190(8) 0.0037(6) 0.0114(7) 0.0043(7)
C17 0.0200(8) 0.0156(7) 0.0180(8) -0.0006(6) 0.0054(6) 0.0034(6)
C18 0.0159(8) 0.0227(8) 0.0194(8) 0.0029(6) 0.0022(6) -0.0011(6)
C19 0.0185(8) 0.0158(7) 0.0151(7) 0.0023(6) 0.0026(6) 0.0039(6)
C20 0.0267(9) 0.0195(8) 0.0188(8) 0.0004(6) -0.0042(6) 0.0058(6)
C21 0.0280(9) 0.0319(9) 0.0266(9) 0.0010(7) -0.0061(7) 0.0142(7)

loop_
_atom_type_symbol
_atom_type_description
_atom_type_scat_dispersion_real
_atom_type_scat_dispersion_imag
_atom_type_scat_source
C C 0.0033 0.0016 'International Tables Vol C Tables 4.2.6.8 and 6.1.1.4'
H H 0.0000 0.0000 'International Tables Vol C Tables 4.2.6.8 and 6.1.1.4'
O O 0.0106 0.0060 'International Tables Vol C Tables 4.2.6.8 and 6.1.1.4'
S S 0.1246 0.1234 'International Tables Vol C Tables 4.2.6.8 and 6.1.1.4'

loop_
_geom_angle_atom_site_label_1
_geom_angle_atom_site_label_2
_geom_angle_atom_site_label_3
_geom_angle
O2 S1 O1 118.47(7)
O2 S1 C7 108.74(7)
O1 S1 C7 108.61(7)
O2 S1 C6 106.76(7)
O1 S1 C6 106.76(6)
C7 S1 C6 106.91(7)
C3 O4 C11 117.55(11)
C13 O5 H4 109.9(14)
C2 C1 C18 120.79(14)
C2 C1 H1 119.6
C18 C1 H1 119.6
C1 C2 C3 119.29(14)
C1 C2 H11 120.4
C3 C2 H11 120.4
O4 C3 C2 116.27(13)
O4 C3 C4 123.08(13)
C2 C3 C4 120.64(13)
C3 C4 C19 119.08(13)
C3 C4 C5 120.69(13)
C19 C4 C5 120.06(13)
O3 C5 C4 124.18(13)
O3 C5 C6 120.86(13)
C4 C5 C6 114.90(12)
C5 C6 C11 112.28(11)
C5 C6 S1 110.34(9)
C11 C6 S1 113.26(10)
C5 C6 H12 106.8
C11 C6 H12 106.8
S1 C6 H12 106.8
C20 C7 C8 121.85(14)
C20 C7 S1 120.11(11)
C8 C7 S1 118.03(12)
C9 C8 C7 118.97(15)
C9 C8 H15 120.5
C7 C8 H15 120.5
C8 C9 C10 119.74(15)
C8 C9 H16 120.1
C10 C9 H16 120.1
C21 C10 C9 120.75(15)
C21 C10 H2 119.6
C9 C10 H2 119.6
O4 C11 C12 112.16(11)
O4 C11 C6 111.79(11)
C12 C11 C6 110.61(11)
O4 C11 H3 107.3
C12 C11 H3 107.3
C6 C11 H3 107.3
C17 C12 C13 118.57(14)
C17 C12 C11 123.79(13)
C13 C12 C11 117.63(13)
O5 C13 C14 123.05(14)
O5 C13 C12 116.22(13)
C14 C13 C12 120.72(14)
C13 C14 C15 119.70(15)
C13 C14 H8 120.1
C15 C14 H8 120.1
C16 C15 C14 120.19(15)
C16 C15 H7 119.9
C14 C15 H7 119.9
C15 C16 C17 120.04(15)
C15 C16 H6 120.0
C17 C16 H6 120.0
C12 C17 C16 120.76(15)
C12 C17 H5 119.6
C16 C17 H5 119.6
C19 C18 C1 119.85(14)
C19 C18 H9 120.1
C1 C18 H9 120.1
C18 C19 C4 120.29(14)
C18 C19 H10 119.9
C4 C19 H10 119.9
C7 C20 C21 118.22(14)
C7 C20 H14 120.9
C21 C20 H14 120.9
C10 C21 C20 120.44(16)
C10 C21 H13 119.8
C20 C21 H13 119.8

loop_
_geom_bond_atom_site_label_1
_geom_bond_atom_site_label_2
_geom_bond_distance
S1 O2 1.4369(11)
S1 O1 1.4491(11)
S1 C7 1.7551(15)
S1 C6 1.8114(14)
O3 C5 1.2157(17)
O4 C3 1.3720(17)
O4 C11 1.4336(17)
O5 C13 1.3665(18)
O5 H4 0.83(2)
C1 C2 1.382(2)
C1 C18 1.397(2)
C1 H1 0.9500
C2 C3 1.388(2)
C2 H11 0.9500
C3 C4 1.397(2)
C4 C19 1.4054(19)
C4 C5 1.462(2)
C5 C6 1.5293(19)
C6 C11 1.5341(19)
C6 H12 1.0000
C7 C20 1.385(2)
C7 C8 1.394(2)
C8 C9 1.382(2)
C8 H15 0.9500
C9 C10 1.385(3)
C9 H16 0.9500
C10 C21 1.382(2)
C10 H2 0.9500
C11 C12 1.524(2)
C11 H3 1.0000
C12 C17 1.388(2)
C12 C13 1.402(2)
C13 C14 1.388(2)
C14 C15 1.388(2)
C14 H8 0.9500
C15 C16 1.381(2)
C15 H7 0.9500
C16 C17 1.390(2)
C16 H6 0.9500
C17 H5 0.9500
C18 C19 1.372(2)
C18 H9 0.9500
C19 H10 0.9500
C20 C21 1.389(2)
C20 H14 0.9500
C21 H13 0.9500
